data_7152741
loop_
_publ_author_name
'Fraser, Calum J.'
'Howell, Gareth P.'
'Harrity, Joseph P. A.'

_publ_section_title
;
 A furan Diels-Alder cycloaddition approach to scyphostatin analogues.
;
_journal_issue 45
_journal_name_full 'Organic &amp; biomolecular chemistry'
_journal_page_first 9058
_journal_page_last 9066
_journal_paper_doi 10.1039/c2ob26793d
_journal_volume 10
_journal_year 2012
_chemical_formula_moiety 'C9 H12 O4 '
_chemical_formula_sum 'C9 H12 O4'
_chemical_formula_weight 184.19
_chemical_name_systematic
;
?
;
_space_group_IT_number 2
_symmetry_cell_setting triclinic
_symmetry_space_group_name_Hall '-P 1'
_symmetry_space_group_name_H-M 'P -1'
_atom_sites_solution_hydrogens geom
_atom_sites_solution_primary direct
_atom_sites_solution_secondary difmap
_audit_creation_method SHELXL-97
_cell_angle_alpha 93.806(6)
_cell_angle_beta 91.027(6)
_cell_angle_gamma 105.958(6)
_cell_formula_units_Z 4
_cell_length_a 6.4701(6)
_cell_length_b 10.1349(10)
_cell_length_c 14.1595(13)
_cell_measurement_reflns_used 6872
_cell_measurement_temperature 296(2)
_cell_measurement_theta_max 27.54
_cell_measurement_theta_min 2.45
_cell_volume 890.11(15)
_computing_cell_refinement 'Bruker SAINT'
_computing_data_collection 'Bruker APEX2'
_computing_data_reduction 'Bruker SAINT'
_computing_molecular_graphics 'Bruker SHELXTL'
_computing_publication_material 'Bruker SHELXTL'
_computing_structure_refinement 'SHELXL-97 (Sheldrick, 1997)'
_computing_structure_solution 'SHELXS-97 (Sheldrick, 2008)'
_diffrn_ambient_temperature 296(2)
_diffrn_measured_fraction_theta_full 0.996
_diffrn_measured_fraction_theta_max 0.996
_diffrn_measurement_device_type 'Bruker APEX-II CCD'
_diffrn_measurement_method '\f and \w scans'
_diffrn_radiation_monochromator graphite
_diffrn_radiation_source 'fine-focus sealed tube'
_diffrn_radiation_type MoK\a
_diffrn_radiation_wavelength 0.71073
_diffrn_reflns_av_R_equivalents 0.0000
_diffrn_reflns_av_sigmaI/netI 0.0300
_diffrn_reflns_limit_h_max 8
_diffrn_reflns_limit_h_min -8
_diffrn_reflns_limit_k_max 13
_diffrn_reflns_limit_k_min -13
_diffrn_reflns_limit_l_max 18
_diffrn_reflns_limit_l_min 0
_diffrn_reflns_number 4104
_diffrn_reflns_theta_full 27.55
_diffrn_reflns_theta_max 27.55
_diffrn_reflns_theta_min 1.44
_diffrn_standards_number 0
_exptl_absorpt_coefficient_mu 0.108
_exptl_absorpt_correction_T_max 0.9903
_exptl_absorpt_correction_T_min 0.9662
_exptl_absorpt_correction_type multi-scan
_exptl_absorpt_process_details SADABS
_exptl_crystal_colour colourless
_exptl_crystal_density_diffrn 1.374
_exptl_crystal_density_method 'not measured'
_exptl_crystal_description PLATE
_exptl_crystal_F_000 392
_exptl_crystal_size_max 0.32
_exptl_crystal_size_mid 0.21
_exptl_crystal_size_min 0.09
_refine_diff_density_max 0.680
_refine_diff_density_min -0.279
_refine_diff_density_rms 0.059
_refine_ls_extinction_method none
_refine_ls_goodness_of_fit_ref 0.943
_refine_ls_hydrogen_treatment constr
_refine_ls_matrix_type full
_refine_ls_number_parameters 240
_refine_ls_number_reflns 4104
_refine_ls_number_restraints 0
_refine_ls_restrained_S_all 0.943
_refine_ls_R_factor_all 0.0543
_refine_ls_R_factor_gt 0.0443
_refine_ls_shift/su_max 0.003
_refine_ls_shift/su_mean 0.000
_refine_ls_structure_factor_coef Fsqd
_refine_ls_weighting_details 'calc w=1/[\s^2^(Fo^2^)+(0.0739P)^2^+0.5602P] where P=(Fo^2^+2Fc^2^)/3'
_refine_ls_weighting_scheme calc
_refine_ls_wR_factor_gt 0.1163
_refine_ls_wR_factor_ref 0.1240
_reflns_number_gt 3588
_reflns_number_total 4104
_reflns_threshold_expression >2sigma(I)
_cod_data_source_file c2ob26793d.txt
_cod_data_source_block ohj191_0m
_cod_depositor_comments
;
The following automatic conversions were performed:

'_symmetry_cell_setting' value 'Triclinic' changed to 'triclinic'
according to /home/saulius/struct/CIF-dictionaries/cif_core.dic
dictionary named 'cif_core.dic' version 2.4.2 from
2011-04-26.

'_exptl_absorpt_correction_type' value 'MULTI-SCAN'
changed to 'multi-scan' according to
/home/saulius/struct/CIF-dictionaries/cif_core.dic dictionary named
'cif_core.dic' version 2.4.2 from
2011-04-26.

'_refine_ls_hydrogen_treatment' value 'CONSTR' changed
to 'constr' according to
/home/saulius/struct/CIF-dictionaries/cif_core.dic dictionary named
'cif_core.dic' version 2.4.2 from 2011-04-26.

Automatic conversion script
Id: cif_fix_values 1891 2012-01-12 08:04:46Z andrius 
;
_cod_original_sg_symbol_Hall '-P 1 '
_cod_original_sg_symbol_H-M P-1
_cod_database_code 7152741

loop_
_symmetry_equiv_pos_as_xyz
'x, y, z'
'-x, -y, -z'

loop_
_atom_site_label
_atom_site_type_symbol
_atom_site_fract_x
_atom_site_fract_y
_atom_site_fract_z
_atom_site_U_iso_or_equiv
_atom_site_adp_type
_atom_site_occupancy
_atom_site_symmetry_multiplicity
_atom_site_calc_flag
_atom_site_refinement_flags
O1 O 0.0083(2) 0.67272(15) 0.97629(10) 0.0164(3) Uani 1 1 d .
O2 O 0.3241(3) 0.55537(16) 0.89003(11) 0.0222(4) Uani 1 1 d .
H2 H 0.4253 0.5237 0.9005 0.033 Uiso 1 1 calc R
O3 O 0.3286(2) 0.54538(15) 1.07979(11) 0.0189(3) Uani 1 1 d .
H3 H 0.2277 0.4883 1.0517 0.028 Uiso 1 1 calc R
O4 O 0.2962(3) 0.99528(17) 0.92013(13) 0.0274(4) Uani 1 1 d .
C1 C 0.1701(3) 0.7430(2) 0.91338(15) 0.0162(4) Uani 1 1 d .
C2 C 0.3619(3) 0.6860(2) 0.93913(14) 0.0166(4) Uani 1 1 d .
H2A H 0.4998 0.7483 0.9235 0.020 Uiso 1 1 calc R
C3 C 0.3402(3) 0.6776(2) 1.04957(14) 0.0159(4) Uani 1 1 d .
H3A H 0.4611 0.7461 1.0828 0.019 Uiso 1 1 calc R
C4 C 0.1299(3) 0.7194(2) 1.06539(14) 0.0166(4) Uani 1 1 d .
H4 H 0.0530 0.6819 1.1210 0.020 Uiso 1 1 calc R
C5 C 0.1750(4) 0.8754(2) 1.06368(16) 0.0212(5) Uani 1 1 d .
H5A H 0.0504 0.9063 1.0806 0.025 Uiso 1 1 calc R
H5B H 0.2970 0.9242 1.1051 0.025 Uiso 1 1 calc R
C6 C 0.2247(3) 0.8910(2) 0.95954(16) 0.0199(5) Uani 1 1 d .
C7 C 0.0929(4) 0.7246(3) 0.81026(15) 0.0223(5) Uani 1 1 d .
H7A H 0.0922 0.6333 0.7845 0.027 Uiso 1 1 calc R
H7B H 0.1928 0.7911 0.7748 0.027 Uiso 1 1 calc R
C8 C -0.1311(4) 0.7427(3) 0.79736(17) 0.0273(5) Uani 1 1 d .
H8 H -0.2473 0.6711 0.8126 0.033 Uiso 1 1 calc R
C9 C -0.1718(4) 0.8517(3) 0.76642(18) 0.0326(5) Uani 1 1 d .
H9A H -0.0595 0.9252 0.7505 0.039 Uiso 1 1 calc R
H9B H -0.3132 0.8558 0.7603 0.039 Uiso 1 1 calc R
O1A O 0.4882(2) 0.81918(15) 0.47780(10) 0.0154(3) Uani 1 1 d .
O2A O 0.1589(2) 0.92373(16) 0.39828(11) 0.0187(3) Uani 1 1 d .
H2A1 H 0.0563 0.9554 0.4063 0.028 Uiso 1 1 calc R
O3A O 0.1933(2) 0.97157(15) 0.58780(11) 0.0182(3) Uani 1 1 d .
H3A1 H 0.2883 1.0232 0.5595 0.027 Uiso 1 1 calc R
O4A O 0.1827(3) 0.48583(16) 0.42557(12) 0.0250(4) Uani 1 1 d .
C1A C 0.3081(3) 0.7364(2) 0.41746(14) 0.0140(4) Uani 1 1 d .
C2A C 0.1273(3) 0.8023(2) 0.44607(14) 0.0149(4) Uani 1 1 d .
H2A2 H -0.0159 0.7389 0.4317 0.018 Uiso 1 1 calc R
C3A C 0.1761(3) 0.8333(2) 0.55626(14) 0.0149(4) Uani 1 1 d .
H3A2 H 0.0631 0.7716 0.5904 0.018 Uiso 1 1 calc R
C4A C 0.3880(3) 0.7937(2) 0.56849(15) 0.0174(4) Uani 1 1 d .
H4A H 0.4789 0.8430 0.6229 0.021 Uiso 1 1 calc R
C5A C 0.3394(4) 0.6362(2) 0.56711(16) 0.0208(4) Uani 1 1 d .
H5A1 H 0.4671 0.6078 0.5816 0.025 Uiso 1 1 calc R
H5A2 H 0.2278 0.5976 0.6103 0.025 Uiso 1 1 calc R
C6A C 0.2627(3) 0.5985(2) 0.46392(16) 0.0177(4) Uani 1 1 d .
C7A C 0.3594(3) 0.7321(2) 0.31333(14) 0.0181(4) Uani 1 1 d .
H7A1 H 0.2334 0.6761 0.2772 0.022 Uiso 1 1 calc R
H7A2 H 0.3906 0.8246 0.2925 0.022 Uiso 1 1 calc R
C8A C 0.5458(4) 0.6757(3) 0.29215(15) 0.0239(5) Uani 1 1 d .
H8A H 0.5325 0.5844 0.3034 0.029 Uiso 1 1 calc R
C9A C 0.7287(4) 0.7478(3) 0.25831(17) 0.0348(6) Uani 1 1 d .
H9A1 H 0.7468 0.8393 0.2463 0.042 Uiso 1 1 calc R
H9A2 H 0.8388 0.7069 0.2466 0.042 Uiso 1 1 calc R

loop_
_atom_site_aniso_label
_atom_site_aniso_U_11
_atom_site_aniso_U_22
_atom_site_aniso_U_33
_atom_site_aniso_U_23
_atom_site_aniso_U_13
_atom_site_aniso_U_12
O1 0.0148(7) 0.0192(8) 0.0154(7) 0.0024(6) 0.0009(6) 0.0048(6)
O2 0.0231(8) 0.0236(9) 0.0242(8) -0.0038(6) -0.0033(6) 0.0149(7)
O3 0.0190(8) 0.0136(8) 0.0236(8) 0.0024(6) -0.0049(6) 0.0040(6)
O4 0.0237(8) 0.0195(8) 0.0396(10) 0.0094(7) -0.0020(8) 0.0058(7)
C1 0.0137(9) 0.0180(11) 0.0190(10) 0.0051(8) 0.0036(8) 0.0066(8)
C2 0.0159(10) 0.0170(10) 0.0191(10) 0.0029(8) 0.0020(8) 0.0076(8)
C3 0.0150(10) 0.0149(10) 0.0187(10) 0.0012(8) -0.0009(8) 0.0058(8)
C4 0.0151(10) 0.0192(11) 0.0160(10) 0.0006(8) -0.0008(7) 0.0058(8)
C5 0.0225(11) 0.0197(11) 0.0237(11) -0.0028(9) -0.0006(9) 0.0107(9)
C6 0.0153(10) 0.0204(11) 0.0268(12) 0.0026(9) -0.0020(8) 0.0095(8)
C7 0.0253(12) 0.0305(12) 0.0160(10) 0.0045(9) 0.0035(8) 0.0150(9)
C8 0.0281(12) 0.0362(13) 0.0208(11) 0.0018(9) -0.0016(9) 0.0143(10)
C9 0.0342(13) 0.0401(14) 0.0261(12) 0.0042(11) -0.0016(10) 0.0143(11)
O1A 0.0112(7) 0.0156(7) 0.0184(7) 0.0012(5) 0.0004(5) 0.0018(6)
O2A 0.0202(8) 0.0168(7) 0.0227(8) 0.0072(6) 0.0051(6) 0.0098(6)
O3A 0.0187(8) 0.0124(7) 0.0234(8) 0.0001(6) 0.0049(6) 0.0042(6)
O4A 0.0247(8) 0.0142(8) 0.0350(9) -0.0012(7) 0.0091(7) 0.0039(6)
C1A 0.0130(10) 0.0118(9) 0.0170(10) 0.0009(7) 0.0016(7) 0.0029(7)
C2A 0.0134(9) 0.0126(10) 0.0191(10) 0.0017(7) 0.0021(7) 0.0039(7)
C3A 0.0152(9) 0.0106(9) 0.0183(10) 0.0000(7) 0.0015(8) 0.0030(7)
C4A 0.0156(10) 0.0190(11) 0.0180(10) 0.0012(8) -0.0001(8) 0.0056(8)
C5A 0.0227(11) 0.0184(11) 0.0241(10) 0.0069(9) 0.0045(9) 0.0087(9)
C6A 0.0149(10) 0.0158(10) 0.0242(11) 0.0038(8) 0.0050(8) 0.0065(8)
C7A 0.0177(10) 0.0200(10) 0.0166(9) 0.0001(8) 0.0002(8) 0.0058(8)
C8A 0.0272(12) 0.0353(13) 0.0155(10) 0.0015(9) 0.0029(8) 0.0189(10)
C9A 0.0200(11) 0.0609(18) 0.0219(12) -0.0140(11) -0.0001(9) 0.0127(11)

loop_
_atom_type_symbol
_atom_type_description
_atom_type_scat_dispersion_real
_atom_type_scat_dispersion_imag
_atom_type_scat_source
C C 0.0033 0.0016 'International Tables Vol C Tables 4.2.6.8 and 6.1.1.4'
H H 0.0000 0.0000 'International Tables Vol C Tables 4.2.6.8 and 6.1.1.4'
O O 0.0106 0.0060 'International Tables Vol C Tables 4.2.6.8 and 6.1.1.4'

loop_
_geom_angle_atom_site_label_1
_geom_angle_atom_site_label_2
_geom_angle_atom_site_label_3
_geom_angle
C1 O1 C4 98.08(15)
C2 O2 H2 109.5
C3 O3 H3 109.5
O1 C1 C7 113.38(17)
O1 C1 C6 100.48(16)
C7 C1 C6 115.81(18)
O1 C1 C2 101.47(16)
C7 C1 C2 117.17(17)
C6 C1 C2 106.35(17)
O2 C2 C1 107.07(17)
O2 C2 C3 112.66(17)
C1 C2 C3 101.31(16)
O2 C2 H2A 111.8
C1 C2 H2A 111.8
C3 C2 H2A 111.8
O3 C3 C4 112.64(17)
O3 C3 C2 113.34(16)
C4 C3 C2 101.45(15)
O3 C3 H3A 109.7
C4 C3 H3A 109.7
C2 C3 H3A 109.7
O1 C4 C5 101.13(17)
O1 C4 C3 103.28(15)
C5 C4 C3 109.76(17)
O1 C4 H4 113.8
C5 C4 H4 113.8
C3 C4 H4 113.8
C6 C5 C4 99.63(17)
C6 C5 H5A 111.8
C4 C5 H5A 111.8
C6 C5 H5B 111.8
C4 C5 H5B 111.8
H5A C5 H5B 109.6
O4 C6 C5 128.6(2)
O4 C6 C1 126.2(2)
C5 C6 C1 105.20(17)
C1 C7 C8 112.53(17)
C1 C7 H7A 109.1
C8 C7 H7A 109.1
C1 C7 H7B 109.1
C8 C7 H7B 109.1
H7A C7 H7B 107.8
C9 C8 C7 124.6(2)
C9 C8 H8 117.7
C7 C8 H8 117.7
C8 C9 H9A 120.0
C8 C9 H9B 120.0
H9A C9 H9B 120.0
C4A O1A C1A 97.68(14)
C2A O2A H2A1 109.5
C3A O3A H3A1 109.5
O1A C1A C7A 112.92(16)
O1A C1A C6A 100.36(16)
C7A C1A C6A 116.11(17)
O1A C1A C2A 101.58(15)
C7A C1A C2A 116.78(17)
C6A C1A C2A 106.95(16)
O2A C2A C1A 107.28(16)
O2A C2A C3A 112.24(16)
C1A C2A C3A 101.05(16)
O2A C2A H2A2 111.9
C1A C2A H2A2 111.9
C3A C2A H2A2 111.9
O3A C3A C4A 113.33(16)
O3A C3A C2A 113.18(17)
C4A C3A C2A 101.68(16)
O3A C3A H3A2 109.5
C4A C3A H3A2 109.5
C2A C3A H3A2 109.5
O1A C4A C5A 100.99(16)
O1A C4A C3A 103.66(16)
C5A C4A C3A 109.50(17)
O1A C4A H4A 113.8
C5A C4A H4A 113.8
C3A C4A H4A 113.8
C6A C5A C4A 99.34(17)
C6A C5A H5A1 111.9
C4A C5A H5A1 111.9
C6A C5A H5A2 111.9
C4A C5A H5A2 111.9
H5A1 C5A H5A2 109.6
O4A C6A C5A 128.2(2)
O4A C6A C1A 126.4(2)
C5A C6A C1A 105.39(17)
C8A C7A C1A 113.64(17)
C8A C7A H7A1 108.8
C1A C7A H7A1 108.8
C8A C7A H7A2 108.8
C1A C7A H7A2 108.8
H7A1 C7A H7A2 107.7
C9A C8A C7A 124.0(2)
C9A C8A H8A 118.0
C7A C8A H8A 118.0
C8A C9A H9A1 120.0
C8A C9A H9A2 120.0
H9A1 C9A H9A2 120.0

loop_
_geom_bond_atom_site_label_1
_geom_bond_atom_site_label_2
_geom_bond_distance
O1 C1 1.451(2)
O1 C4 1.454(2)
O2 C2 1.411(3)
O2 H2 0.8200
O3 C3 1.416(2)
O3 H3 0.8200
O4 C6 1.209(3)
C1 C7 1.518(3)
C1 C6 1.541(3)
C1 C2 1.553(3)
C2 C3 1.578(3)
C2 H2A 0.9800
C3 C4 1.548(3)
C3 H3A 0.9800
C4 C5 1.529(3)
C4 H4 0.9800
C5 C6 1.524(3)
C5 H5A 0.9700
C5 H5B 0.9700
C7 C8 1.520(3)
C7 H7A 0.9700
C7 H7B 0.9700
C8 C9 1.304(4)
C8 H8 0.9300
C9 H9A 0.9300
C9 H9B 0.9300
O1A C4A 1.455(2)
O1A C1A 1.457(2)
O2A C2A 1.411(2)
O2A H2A1 0.8200
O3A C3A 1.416(2)
O3A H3A1 0.8200
O4A C6A 1.204(3)
C1A C7A 1.518(3)
C1A C6A 1.541(3)
C1A C2A 1.545(3)
C2A C3A 1.580(3)
C2A H2A2 0.9800
C3A C4A 1.541(3)
C3A H3A2 0.9800
C4A C5A 1.538(3)
C4A H4A 0.9800
C5A C6A 1.524(3)
C5A H5A1 0.9700
C5A H5A2 0.9700
C7A C8A 1.497(3)
C7A H7A1 0.9700
C7A H7A2 0.9700
C8A C9A 1.325(4)
C8A H8A 0.9300
C9A H9A1 0.9300
C9A H9A2 0.9300
